data_4021445
loop_
_publ_author_name
'Arunkumar Natarajan'
'Joel T. Mague'
'K. Venkatesan'
'T. Arai'
'V. Ramamurthy'

_publ_section_title
;
 Volume-Demanding Cis-Trans Isomerization of
 1,2-Diaryl Olefins in the Solid State
;
_journal_name_full 'Journal of Organic Chemistry'
_journal_page_first 1055
_journal_page_last 1059
_journal_paper_doi 10.1021/jo0520644
_journal_volume 71
_journal_year 2006
_chemical_formula_moiety 'C25 H15 N'
_chemical_formula_sum 'C25 H15 N'
_chemical_formula_weight 329.38
_chemical_name_systematic
; 
 4-(2-pyren-1-yl-vinyl)benzonitrile 
;
_space_group_IT_number 61
_symmetry_cell_setting orthorhombic
_symmetry_space_group_name_Hall '-P 2ac 2ab'
_symmetry_space_group_name_H-M 'P b c a'
_atom_sites_solution_hydrogens geom
_atom_sites_solution_primary direct
_atom_sites_solution_secondary difmap
_audit_creation_method SHELXL-97
_cell_angle_alpha 90.00
_cell_angle_beta 90.00
_cell_angle_gamma 90.00
_cell_formula_units_Z 8
_cell_length_a 8.090(1)
_cell_length_b 15.095(2)
_cell_length_c 26.844(4)
_cell_measurement_reflns_used 7631
_cell_measurement_temperature 100(2)
_cell_measurement_theta_max 27.08
_cell_measurement_theta_min 2.70
_cell_volume 3278.2(8)
_computing_cell_refinement 'Bruker SMART'
_computing_data_collection 'Bruker SMART'
_computing_data_reduction 'Bruker SAINT'
_computing_molecular_graphics 'Bruker SHELXTL'
_computing_publication_material 'Bruker SHELXTL'
_computing_structure_refinement 'SHELXL-97 (Sheldrick, 1997)'
_computing_structure_solution 'SHELXS-97 (Sheldrick, 1990)'
_diffrn_ambient_temperature 100(2)
_diffrn_measured_fraction_theta_full 0.997
_diffrn_measured_fraction_theta_max 0.997
_diffrn_measurement_device_type 'CCD area detector'
_diffrn_measurement_method 'phi and omega scans'
_diffrn_radiation_monochromator graphite
_diffrn_radiation_source 'fine-focus sealed tube'
_diffrn_radiation_type MoK\a
_diffrn_radiation_wavelength 0.71073
_diffrn_reflns_av_R_equivalents 0.0474
_diffrn_reflns_av_sigmaI/netI 0.0294
_diffrn_reflns_limit_h_max 10
_diffrn_reflns_limit_h_min -10
_diffrn_reflns_limit_k_max 19
_diffrn_reflns_limit_k_min -19
_diffrn_reflns_limit_l_max 33
_diffrn_reflns_limit_l_min -34
_diffrn_reflns_number 26224
_diffrn_reflns_theta_full 27.15
_diffrn_reflns_theta_max 27.15
_diffrn_reflns_theta_min 1.52
_exptl_absorpt_coefficient_mu 0.077
_exptl_absorpt_correction_T_max 0.9945
_exptl_absorpt_correction_T_min 0.8332
_exptl_absorpt_correction_type multi-scan
_exptl_absorpt_process_details SADABS
_exptl_crystal_colour Yellow
_exptl_crystal_density_diffrn 1.335
_exptl_crystal_density_method 'not measured'
_exptl_crystal_description Plate
_exptl_crystal_F_000 1376
_exptl_crystal_size_max 0.24
_exptl_crystal_size_mid 0.13
_exptl_crystal_size_min 0.07
_refine_diff_density_max 0.284
_refine_diff_density_min -0.194
_refine_diff_density_rms 0.044
_refine_ls_extinction_method none
_refine_ls_goodness_of_fit_ref 1.030
_refine_ls_hydrogen_treatment constr
_refine_ls_matrix_type full
_refine_ls_number_parameters 235
_refine_ls_number_reflns 3627
_refine_ls_number_restraints 0
_refine_ls_restrained_S_all 1.030
_refine_ls_R_factor_all 0.0666
_refine_ls_R_factor_gt 0.0457
_refine_ls_shift/su_max 0.002
_refine_ls_shift/su_mean 0.000
_refine_ls_structure_factor_coef Fsqd
_refine_ls_weighting_details 'calc w=1/[\s^2^(Fo^2^)+(0.0558P)^2^+1.0029P] where P=(Fo^2^+2Fc^2^)/3'
_refine_ls_weighting_scheme calc
_refine_ls_wR_factor_gt 0.1058
_refine_ls_wR_factor_ref 0.1163
_reflns_number_gt 2713
_reflns_number_total 3627
_reflns_threshold_expression >2sigma(I)
_cod_data_source_file jo0520644si20051010_034639_3.cif
_cod_depositor_comments
;
The following automatic conversions were performed:
'_symmetry_cell_setting' value 'Orthorhombic' changed to 'orthorhombic'
according to '/home/saulius/struct/CIF-dictionaries/cif_core.dic'
dictionary named 'cif_core.dic' version 2.4.1 from 2010-06-29.

Automatic conversion script
Id: cif_fix_enum 1527 2010-12-29 10:47:43Z saulius 
;
_cod_database_code 4021445

loop_
_symmetry_equiv_pos_as_xyz
'x, y, z'
'-x+1/2, -y, z+1/2'
'-x, y+1/2, -z+1/2'
'x+1/2, -y+1/2, -z'
'-x, -y, -z'
'x-1/2, y, -z-1/2'
'x, -y-1/2, z-1/2'
'-x-1/2, y-1/2, z'

loop_
_atom_site_label
_atom_site_type_symbol
_atom_site_fract_x
_atom_site_fract_y
_atom_site_fract_z
_atom_site_U_iso_or_equiv
_atom_site_adp_type
_atom_site_occupancy
_atom_site_symmetry_multiplicity
_atom_site_calc_flag
_atom_site_refinement_flags
N1 N 0.71911(18) 1.15874(9) 0.49472(5) 0.0346(3) Uani 1 1 d .
C1 C 0.5933(2) 1.12979(10) 0.48362(6) 0.0277(4) Uani 1 1 d .
C2 C 0.43628(19) 1.09429(10) 0.46775(6) 0.0249(3) Uani 1 1 d .
C3 C 0.43108(19) 1.03732(10) 0.42648(6) 0.0255(3) Uani 1 1 d .
H3 H 0.5307 1.0195 0.4106 0.031 Uiso 1 1 calc R
C4 C 0.28094(19) 1.00722(10) 0.40906(6) 0.0252(3) Uani 1 1 d .
H4 H 0.2782 0.9681 0.3814 0.030 Uiso 1 1 calc R
C5 C 0.13211(19) 1.03339(9) 0.43149(5) 0.0234(3) Uani 1 1 d .
C6 C 0.14039(19) 1.08938(10) 0.47307(6) 0.0262(3) Uani 1 1 d .
H6 H 0.0411 1.1072 0.4891 0.031 Uiso 1 1 calc R
C7 C 0.29050(19) 1.11917(10) 0.49130(6) 0.0273(3) Uani 1 1 d .
H7 H 0.2939 1.1565 0.5198 0.033 Uiso 1 1 calc R
C8 C -0.03157(19) 1.01217(10) 0.41100(6) 0.0270(3) Uani 1 1 d .
H8 H -0.1198 1.0470 0.4238 0.032 Uiso 1 1 calc R
C9 C -0.0760(2) 0.95145(10) 0.37712(6) 0.0271(3) Uani 1 1 d .
H9 H -0.1856 0.9565 0.3648 0.032 Uiso 1 1 calc R
C10 C 0.02295(18) 0.87745(10) 0.35635(6) 0.0256(3) Uani 1 1 d .
C11 C 0.09711(19) 0.81648(10) 0.38848(6) 0.0278(4) Uani 1 1 d .
H11 H 0.0898 0.8254 0.4234 0.033 Uiso 1 1 calc R
C12 C 0.18099(19) 0.74337(10) 0.37046(6) 0.0275(4) Uani 1 1 d .
H12 H 0.2314 0.7035 0.3933 0.033 Uiso 1 1 calc R
C13 C 0.19296(18) 0.72700(10) 0.31948(6) 0.0255(3) Uani 1 1 d .
C14 C 0.11974(18) 0.78864(10) 0.28565(6) 0.0234(3) Uani 1 1 d .
C15 C 0.03443(18) 0.86420(9) 0.30453(6) 0.0238(3) Uani 1 1 d .
C16 C -0.03400(18) 0.92571(10) 0.26896(6) 0.0259(3) Uani 1 1 d .
H16 H -0.0892 0.9772 0.2806 0.031 Uiso 1 1 calc R
C17 C -0.02141(19) 0.91169(10) 0.21947(6) 0.0269(3) Uani 1 1 d .
H17 H -0.0688 0.9536 0.1972 0.032 Uiso 1 1 calc R
C18 C 0.06112(18) 0.83561(10) 0.19933(6) 0.0253(3) Uani 1 1 d .
C19 C 0.0728(2) 0.81887(11) 0.14823(6) 0.0292(4) Uani 1 1 d .
H19 H 0.0227 0.8585 0.1253 0.035 Uiso 1 1 calc R
C20 C 0.1564(2) 0.74527(11) 0.13063(6) 0.0333(4) Uani 1 1 d .
H20 H 0.1640 0.7352 0.0958 0.040 Uiso 1 1 calc R
C21 C 0.2294(2) 0.68603(11) 0.16350(6) 0.0308(4) Uani 1 1 d .
H21 H 0.2871 0.6360 0.1509 0.037 Uiso 1 1 calc R
C22 C 0.21886(19) 0.69904(10) 0.21479(6) 0.0264(3) Uani 1 1 d .
C23 C 0.29157(19) 0.63843(10) 0.24998(6) 0.0295(4) Uani 1 1 d .
H23 H 0.3496 0.5880 0.2380 0.035 Uiso 1 1 calc R
C24 C 0.27904(19) 0.65162(10) 0.29938(6) 0.0278(4) Uani 1 1 d .
H24 H 0.3282 0.6102 0.3215 0.033 Uiso 1 1 calc R
C25 C 0.13319(18) 0.77429(9) 0.23345(6) 0.0234(3) Uani 1 1 d .

loop_
_atom_site_aniso_label
_atom_site_aniso_U_11
_atom_site_aniso_U_22
_atom_site_aniso_U_33
_atom_site_aniso_U_23
_atom_site_aniso_U_13
_atom_site_aniso_U_12
N1 0.0335(8) 0.0329(8) 0.0374(8) -0.0007(6) -0.0026(6) -0.0029(6)
C1 0.0326(9) 0.0220(8) 0.0284(8) 0.0020(6) 0.0011(7) 0.0015(6)
C2 0.0287(8) 0.0188(7) 0.0273(8) 0.0026(6) -0.0009(6) 0.0000(6)
C3 0.0273(8) 0.0200(7) 0.0293(8) 0.0008(6) 0.0038(6) 0.0014(6)
C4 0.0303(8) 0.0191(7) 0.0262(8) -0.0001(6) 0.0032(6) 0.0004(6)
C5 0.0284(8) 0.0183(7) 0.0236(8) 0.0027(6) 0.0019(6) -0.0003(6)
C6 0.0277(8) 0.0252(8) 0.0256(8) -0.0003(6) 0.0044(6) 0.0029(7)
C7 0.0354(9) 0.0233(8) 0.0234(8) -0.0031(6) 0.0001(7) 0.0002(7)
C8 0.0262(8) 0.0258(8) 0.0289(8) -0.0010(6) 0.0036(6) 0.0023(6)
C9 0.0264(8) 0.0263(8) 0.0286(8) -0.0006(6) -0.0005(6) 0.0000(6)
C10 0.0231(8) 0.0221(7) 0.0316(8) -0.0013(6) -0.0013(6) -0.0042(6)
C11 0.0310(9) 0.0262(8) 0.0262(8) 0.0000(6) -0.0019(7) -0.0047(6)
C12 0.0283(8) 0.0235(8) 0.0308(9) 0.0065(6) -0.0063(6) -0.0045(6)
C13 0.0219(8) 0.0206(7) 0.0340(9) 0.0016(6) -0.0022(6) -0.0041(6)
C14 0.0200(7) 0.0200(7) 0.0303(8) 0.0016(6) -0.0022(6) -0.0054(6)
C15 0.0207(7) 0.0200(7) 0.0308(8) -0.0011(6) -0.0014(6) -0.0044(6)
C16 0.0224(8) 0.0202(7) 0.0351(9) -0.0005(6) -0.0021(6) -0.0005(6)
C17 0.0264(8) 0.0227(8) 0.0315(9) 0.0033(6) -0.0050(6) -0.0021(6)
C18 0.0219(8) 0.0240(8) 0.0300(8) 0.0006(6) -0.0016(6) -0.0056(6)
C19 0.0306(9) 0.0280(8) 0.0291(9) 0.0050(7) -0.0005(7) -0.0061(7)
C20 0.0392(10) 0.0337(9) 0.0271(9) -0.0028(7) 0.0042(7) -0.0059(8)
C21 0.0300(9) 0.0258(8) 0.0368(9) -0.0064(7) 0.0049(7) -0.0022(7)
C22 0.0222(8) 0.0238(8) 0.0332(8) -0.0013(6) 0.0004(6) -0.0050(6)
C23 0.0256(8) 0.0201(7) 0.0428(9) -0.0012(7) 0.0009(7) 0.0005(6)
C24 0.0249(8) 0.0220(8) 0.0364(9) 0.0047(6) -0.0043(7) -0.0014(6)
C25 0.0202(7) 0.0196(7) 0.0304(8) 0.0000(6) 0.0004(6) -0.0051(6)

loop_
_atom_type_symbol
_atom_type_description
_atom_type_scat_dispersion_real
_atom_type_scat_dispersion_imag
_atom_type_scat_source
C C 0.0033 0.0016 'International Tables Vol C Tables 4.2.6.8 and 6.1.1.4'
H H 0.0000 0.0000 'International Tables Vol C Tables 4.2.6.8 and 6.1.1.4'
N N 0.0061 0.0033 'International Tables Vol C Tables 4.2.6.8 and 6.1.1.4'

loop_
_geom_angle_atom_site_label_1
_geom_angle_atom_site_label_2
_geom_angle_atom_site_label_3
_geom_angle
N1 C1 C2 177.88(18)
C7 C2 C3 119.96(14)
C7 C2 C1 120.83(14)
C3 C2 C1 119.14(14)
C4 C3 C2 119.75(14)
C4 C3 H3 120.1
C2 C3 H3 120.1
C3 C4 C5 121.18(14)
C3 C4 H4 119.4
C5 C4 H4 119.4
C6 C5 C4 118.07(14)
C6 C5 C8 118.21(14)
C4 C5 C8 123.46(13)
C7 C6 C5 121.29(14)
C7 C6 H6 119.4
C5 C6 H6 119.4
C6 C7 C2 119.72(14)
C6 C7 H7 120.1
C2 C7 H7 120.1
C9 C8 C5 130.15(15)
C9 C8 H8 114.9
C5 C8 H8 114.9
C8 C9 C10 128.73(15)
C8 C9 H9 115.6
C10 C9 H9 115.6
C11 C10 C15 119.20(14)
C11 C10 C9 119.73(14)
C15 C10 C9 120.93(14)
C12 C11 C10 121.38(15)
C12 C11 H11 119.3
C10 C11 H11 119.3
C11 C12 C13 121.26(14)
C11 C12 H12 119.4
C13 C12 H12 119.4
C12 C13 C14 118.67(14)
C12 C13 C24 122.81(14)
C14 C13 C24 118.51(14)
C25 C14 C15 120.61(14)
C25 C14 C13 119.70(14)
C15 C14 C13 119.70(14)
C10 C15 C14 119.77(14)
C10 C15 C16 122.49(14)
C14 C15 C16 117.72(14)
C17 C16 C15 121.46(14)
C17 C16 H16 119.3
C15 C16 H16 119.3
C16 C17 C18 122.14(14)
C16 C17 H17 118.9
C18 C17 H17 118.9
C19 C18 C25 119.02(14)
C19 C18 C17 123.10(14)
C25 C18 C17 117.89(14)
C20 C19 C18 120.86(15)
C20 C19 H19 119.6
C18 C19 H19 119.6
C19 C20 C21 120.54(15)
C19 C20 H20 119.7
C21 C20 H20 119.7
C20 C21 C22 120.77(15)
C20 C21 H21 119.6
C22 C21 H21 119.6
C21 C22 C25 119.37(15)
C21 C22 C23 122.24(15)
C25 C22 C23 118.40(14)
C24 C23 C22 121.45(15)
C24 C23 H23 119.3
C22 C23 H23 119.3
C23 C24 C13 121.55(15)
C23 C24 H24 119.2
C13 C24 H24 119.2
C22 C25 C14 120.41(14)
C22 C25 C18 119.43(14)
C14 C25 C18 120.16(14)

loop_
_geom_bond_atom_site_label_1
_geom_bond_atom_site_label_2
_geom_bond_distance
N1 C1 1.147(2)
C1 C2 1.443(2)
C2 C7 1.390(2)
C2 C3 1.403(2)
C3 C4 1.379(2)
C3 H3 0.9500
C4 C5 1.403(2)
C4 H4 0.9500
C5 C6 1.402(2)
C5 C8 1.469(2)
C6 C7 1.384(2)
C6 H6 0.9500
C7 H7 0.9500
C8 C9 1.340(2)
C8 H8 0.9500
C9 C10 1.483(2)
C9 H9 0.9500
C10 C11 1.397(2)
C10 C15 1.408(2)
C11 C12 1.383(2)
C11 H11 0.9500
C12 C13 1.394(2)
C12 H12 0.9500
C13 C14 1.429(2)
C13 C24 1.439(2)
C14 C25 1.422(2)
C14 C15 1.426(2)
C15 C16 1.442(2)
C16 C17 1.349(2)
C16 H16 0.9500
C17 C18 1.434(2)
C17 H17 0.9500
C18 C19 1.398(2)
C18 C25 1.427(2)
C19 C20 1.384(2)
C19 H19 0.9500
C20 C21 1.388(2)
C20 H20 0.9500
C21 C22 1.394(2)
C21 H21 0.9500
C22 C25 1.422(2)
C22 C23 1.441(2)
C23 C24 1.345(2)
C23 H23 0.9500
C24 H24 0.9500

loop_
_geom_torsion_atom_site_label_1
_geom_torsion_atom_site_label_2
_geom_torsion_atom_site_label_3
_geom_torsion_atom_site_label_4
_geom_torsion
C4 C5 C8 C9 17.2(3)
C5 C8 C9 C10 11.3(3)
C8 C9 C10 C11 54.5(2)

loop_
_cod_related_entry_id
_cod_related_entry_database
_cod_related_entry_code
1 ChemSpider 30658520
